data_1554780
loop_
_publ_author_name
'Bard, Jeremy P.'
'Deng, Chun-Lin'
'Richardson, Hannah C.'
'Odulio, Jacob M.'
'Barker, Joshua E.'
'Zakharov, Lev N.'
'Cheong, Paul H.-Y.'
'Johnson, Darren W.'
'Haley, Michael M.'

_publ_section_title
;
 Synthesis, photophysical properties, and self-dimerization studies of
 2-\l5-phosphaquinolin-2-ones
;
_journal_issue 8
_journal_name_full 'Organic Chemistry Frontiers'
_journal_page_first 1257
_journal_paper_doi 10.1039/C9QO00199A
_journal_volume 6
_journal_year 2019
_chemical_formula_sum 'C21 H15 N2 O2 P'
_chemical_formula_weight 358.32
_space_group_crystal_system monoclinic
_space_group_IT_number 15
_space_group_name_Hall '-C 2yc'
_space_group_name_H-M_alt 'C 1 2/c 1'
_atom_sites_solution_hydrogens difmap
_audit_creation_method SHELXL-2013
_audit_update_record
;
2019-01-30 deposited with the CCDC.	2019-03-25 downloaded from the CCDC.
;
_cell_angle_alpha 90
_cell_angle_beta 102.686(3)
_cell_angle_gamma 90
_cell_formula_units_Z 8
_cell_length_a 24.331(4)
_cell_length_b 10.2408(18)
_cell_length_c 14.540(3)
_cell_measurement_reflns_used 2903
_cell_measurement_temperature 173(2)
_cell_measurement_theta_max 26.34
_cell_measurement_theta_min 2.49
_cell_volume 3534.5(11)
_computing_cell_refinement 'Bruker SAINT'
_computing_data_collection 'Bruker APEX2'
_computing_data_reduction 'Bruker SAINT'
_computing_molecular_graphics 'Bruker SHELXTL'
_computing_publication_material 'Bruker SHELXTL'
_computing_structure_refinement 'SHELXL-2013 (Sheldrick 2013)'
_computing_structure_solution 'SHELXS-97 (Sheldrick 2008)'
_diffrn_ambient_temperature 173(2)
_diffrn_measured_fraction_theta_full 0.972
_diffrn_measured_fraction_theta_max 1.000
_diffrn_measurement_device_type 'Bruker APEX-II CCD'
_diffrn_measurement_method '\f and \w scans'
_diffrn_radiation_type MoK\a
_diffrn_radiation_wavelength 0.71073
_diffrn_reflns_av_R_equivalents 0.0369
_diffrn_reflns_av_unetI/netI 0.0358
_diffrn_reflns_Laue_measured_fraction_full 0.972
_diffrn_reflns_Laue_measured_fraction_max 1.000
_diffrn_reflns_limit_h_max 28
_diffrn_reflns_limit_h_min -28
_diffrn_reflns_limit_k_max 7
_diffrn_reflns_limit_k_min -12
_diffrn_reflns_limit_l_max 17
_diffrn_reflns_limit_l_min -17
_diffrn_reflns_number 11395
_diffrn_reflns_point_group_measured_fraction_full 0.972
_diffrn_reflns_point_group_measured_fraction_max 1.000
_diffrn_reflns_theta_full 25.242
_diffrn_reflns_theta_max 24.997
_diffrn_reflns_theta_min 1.716
_diffrn_source 'sealed tube with triumph'
_exptl_absorpt_coefficient_mu 0.173
_exptl_absorpt_correction_T_max 0.7462
_exptl_absorpt_correction_T_min 0.7054
_exptl_absorpt_correction_type multi-scan
_exptl_absorpt_process_details SADABS
_exptl_crystal_colour yellow
_exptl_crystal_density_diffrn 1.347
_exptl_crystal_description cut-block
_exptl_crystal_F_000 1488
_exptl_crystal_size_max 0.250
_exptl_crystal_size_mid 0.230
_exptl_crystal_size_min 0.140
_refine_diff_density_max 0.246
_refine_diff_density_min -0.382
_refine_diff_density_rms 0.045
_refine_ls_extinction_method none
_refine_ls_goodness_of_fit_ref 1.049
_refine_ls_hydrogen_treatment refall
_refine_ls_matrix_type full
_refine_ls_number_parameters 295
_refine_ls_number_reflns 3113
_refine_ls_number_restraints 0
_refine_ls_restrained_S_all 1.049
_refine_ls_R_factor_all 0.0568
_refine_ls_R_factor_gt 0.0369
_refine_ls_shift/su_max 0.000
_refine_ls_shift/su_mean 0.000
_refine_ls_structure_factor_coef Fsqd
_refine_ls_weighting_details 'w=1/[\s^2^(Fo^2^)+(0.0612P)^2^+0.9389P] where P=(Fo^2^+2Fc^2^)/3'
_refine_ls_weighting_scheme calc
_refine_ls_wR_factor_gt 0.0955
_refine_ls_wR_factor_ref 0.1104
_reflns_Friedel_coverage 0.000
_reflns_number_gt 2404
_reflns_number_total 3113
_reflns_threshold_expression 'I > 2\s(I)'
_cod_data_source_file c9qo00199a2.cif
_cod_data_source_block mo_mh150_0m
_cod_original_cell_volume 3534.7(11)
_cod_original_sg_symbol_H-M 'C 2/c'
_cod_database_code 1554780
_shelx_space_group_comment
;
The symmetry employed for this shelxl refinement is uniquely defined
by the following loop, which should always be used as a source of
symmetry information in preference to the above space-group names.
They are only intended as comments.
;
_shelx_estimated_absorpt_t_min 0.958
_shelx_estimated_absorpt_t_max 0.976
_shelxl_version_number 2013-4

loop_
_space_group_symop_operation_xyz
'x, y, z'
'-x, y, -z+1/2'
'x+1/2, y+1/2, z'
'-x+1/2, y+1/2, -z+1/2'
'-x, -y, -z'
'x, -y, z-1/2'
'-x+1/2, -y+1/2, -z'
'x+1/2, -y+1/2, z-1/2'

loop_
_atom_site_label
_atom_site_type_symbol
_atom_site_fract_x
_atom_site_fract_y
_atom_site_fract_z
_atom_site_U_iso_or_equiv
_atom_site_adp_type
_atom_site_occupancy
_atom_site_site_symmetry_order
_atom_site_calc_flag
P1 P 0.01873(2) 0.79778(5) 0.03851(4) 0.02689(18) Uani 1 1 d
O1 O 0.05084(5) 0.90993(12) 0.08829(10) 0.0310(4) Uani 1 1 d
O2 O 0.04941(5) 0.74432(13) -0.04177(10) 0.0321(4) Uani 1 1 d
N1 N -0.04631(7) 0.83800(18) -0.01088(13) 0.0333(4) Uani 1 1 d
N2 N 0.26080(9) 0.3644(2) 0.33052(16) 0.0566(6) Uani 1 1 d
C1 C 0.01190(8) 0.65157(18) 0.10097(13) 0.0268(5) Uani 1 1 d
C2 C -0.04025(8) 0.5973(2) 0.09017(15) 0.0304(5) Uani 1 1 d
C3 C -0.09286(8) 0.64721(19) 0.03506(14) 0.0289(5) Uani 1 1 d
C4 C -0.09553(8) 0.76761(19) -0.01290(14) 0.0281(5) Uani 1 1 d
C5 C -0.14720(9) 0.8170(2) -0.06181(16) 0.0350(5) Uani 1 1 d
C6 C -0.19609(9) 0.7450(2) -0.06632(17) 0.0398(6) Uani 1 1 d
C7 C -0.19399(10) 0.6233(2) -0.02194(17) 0.0433(6) Uani 1 1 d
C8 C -0.14328(9) 0.5763(2) 0.02838(16) 0.0370(5) Uani 1 1 d
C9 C 0.06440(8) 0.58873(19) 0.15566(14) 0.0282(5) Uani 1 1 d
C10 C 0.06573(9) 0.45569(19) 0.17976(15) 0.0310(5) Uani 1 1 d
C11 C 0.11528(9) 0.3958(2) 0.22699(15) 0.0325(5) Uani 1 1 d
C12 C 0.16507(9) 0.4691(2) 0.24991(15) 0.0326(5) Uani 1 1 d
C13 C 0.16441(10) 0.6013(2) 0.22684(16) 0.0380(5) Uani 1 1 d
C14 C 0.11468(9) 0.6600(2) 0.18130(16) 0.0357(5) Uani 1 1 d
C15 C 0.21803(10) 0.4090(2) 0.29541(17) 0.0398(5) Uani 1 1 d
C16 C 0.08644(8) 0.82328(19) -0.08014(14) 0.0295(5) Uani 1 1 d
C17 C 0.14374(9) 0.8064(2) -0.04858(17) 0.0388(5) Uani 1 1 d
C18 C 0.17978(11) 0.8779(3) -0.0906(2) 0.0523(7) Uani 1 1 d
C19 C 0.15891(13) 0.9651(3) -0.1613(2) 0.0615(8) Uani 1 1 d
C20 C 0.10144(13) 0.9826(3) -0.19125(19) 0.0599(8) Uani 1 1 d
C21 C 0.06452(11) 0.9111(3) -0.15037(17) 0.0449(6) Uani 1 1 d
H1N H -0.0510(9) 0.913(3) -0.0363(17) 0.047(7) Uiso 1 1 d
H2 H -0.0433(9) 0.520(2) 0.1253(16) 0.043(6) Uiso 1 1 d
H5 H -0.1490(8) 0.903(2) -0.0950(15) 0.036(6) Uiso 1 1 d
H6 H -0.2319(9) 0.776(2) -0.0980(16) 0.044(6) Uiso 1 1 d
H7 H -0.2295(11) 0.574(3) -0.0240(18) 0.067(8) Uiso 1 1 d
H8 H -0.1391(9) 0.489(2) 0.0609(15) 0.042(6) Uiso 1 1 d
H10 H 0.0308(10) 0.403(2) 0.1619(17) 0.053(7) Uiso 1 1 d
H11 H 0.1153(8) 0.301(2) 0.2432(15) 0.040(6) Uiso 1 1 d
H13 H 0.1990(9) 0.653(2) 0.2442(16) 0.044(6) Uiso 1 1 d
H14 H 0.1150(9) 0.751(2) 0.1645(16) 0.048(6) Uiso 1 1 d
H17 H 0.1575(9) 0.744(2) 0.0027(16) 0.041(6) Uiso 1 1 d
H18 H 0.2201(12) 0.865(3) -0.072(2) 0.073(9) Uiso 1 1 d
H19 H 0.1824(12) 1.013(3) -0.191(2) 0.077(9) Uiso 1 1 d
H20 H 0.0857(11) 1.045(3) -0.239(2) 0.070(9) Uiso 1 1 d
H21 H 0.0282(10) 0.924(2) -0.1691(18) 0.057(8) Uiso 1 1 d

loop_
_atom_site_aniso_label
_atom_site_aniso_U_11
_atom_site_aniso_U_22
_atom_site_aniso_U_33
_atom_site_aniso_U_23
_atom_site_aniso_U_13
_atom_site_aniso_U_12
P1 0.0312(3) 0.0197(3) 0.0290(3) 0.0009(2) 0.0050(2) -0.0020(2)
O1 0.0384(8) 0.0202(7) 0.0317(8) 0.0004(6) 0.0019(6) -0.0022(6)
O2 0.0376(8) 0.0263(7) 0.0343(8) -0.0024(6) 0.0119(7) -0.0066(6)
N1 0.0306(10) 0.0218(9) 0.0460(12) 0.0075(9) 0.0052(8) 0.0005(7)
N2 0.0474(12) 0.0506(13) 0.0681(15) 0.0106(12) 0.0043(11) 0.0130(10)
C1 0.0352(11) 0.0199(10) 0.0248(10) -0.0006(9) 0.0058(9) -0.0003(8)
C2 0.0409(12) 0.0220(11) 0.0298(11) 0.0014(9) 0.0113(9) -0.0009(9)
C3 0.0331(11) 0.0276(11) 0.0281(11) -0.0016(9) 0.0111(9) -0.0010(9)
C4 0.0318(11) 0.0249(11) 0.0290(11) -0.0063(9) 0.0095(9) -0.0016(8)
C5 0.0363(12) 0.0306(12) 0.0379(13) -0.0018(10) 0.0079(10) 0.0033(9)
C6 0.0309(12) 0.0482(14) 0.0401(13) -0.0057(12) 0.0071(10) 0.0034(11)
C7 0.0327(12) 0.0514(15) 0.0479(14) -0.0065(12) 0.0131(11) -0.0098(11)
C8 0.0409(13) 0.0336(13) 0.0398(13) -0.0003(11) 0.0161(10) -0.0058(10)
C9 0.0365(11) 0.0247(11) 0.0235(11) 0.0004(9) 0.0071(9) 0.0016(9)
C10 0.0393(12) 0.0242(11) 0.0302(12) -0.0001(9) 0.0092(9) 0.0000(9)
C11 0.0451(13) 0.0238(11) 0.0294(11) 0.0022(9) 0.0098(10) 0.0045(9)
C12 0.0390(12) 0.0303(11) 0.0287(11) 0.0022(9) 0.0077(9) 0.0058(9)
C13 0.0401(13) 0.0318(12) 0.0383(13) 0.0025(10) 0.0003(10) -0.0024(10)
C14 0.0435(13) 0.0234(11) 0.0371(13) 0.0029(10) 0.0024(10) -0.0013(9)
C15 0.0454(13) 0.0340(12) 0.0400(13) 0.0038(11) 0.0094(11) 0.0037(11)
C16 0.0333(11) 0.0284(11) 0.0271(11) -0.0005(9) 0.0071(9) -0.0039(8)
C17 0.0375(12) 0.0323(12) 0.0436(14) -0.0003(11) 0.0019(10) -0.0022(10)
C18 0.0389(14) 0.0538(16) 0.0670(19) -0.0154(15) 0.0178(13) -0.0139(12)
C19 0.071(2) 0.0630(19) 0.0596(19) -0.0074(15) 0.0350(17) -0.0314(16)
C20 0.082(2) 0.0584(18) 0.0406(16) 0.0203(14) 0.0162(15) -0.0095(15)
C21 0.0438(14) 0.0530(16) 0.0358(14) 0.0109(12) 0.0043(11) 0.0013(12)

loop_
_atom_type_symbol
_atom_type_description
_atom_type_scat_dispersion_real
_atom_type_scat_dispersion_imag
_atom_type_scat_source
C C 0.0033 0.0016 'International Tables Vol C Tables 4.2.6.8 and 6.1.1.4'
H H 0.0000 0.0000 'International Tables Vol C Tables 4.2.6.8 and 6.1.1.4'
N N 0.0061 0.0033 'International Tables Vol C Tables 4.2.6.8 and 6.1.1.4'
O O 0.0106 0.0060 'International Tables Vol C Tables 4.2.6.8 and 6.1.1.4'
P P 0.1023 0.0942 'International Tables Vol C Tables 4.2.6.8 and 6.1.1.4'

loop_
_geom_angle_atom_site_label_1
_geom_angle_atom_site_label_2
_geom_angle_atom_site_label_3
_geom_angle
O1 P1 O2 109.73(8)
O1 P1 N1 111.90(9)
O2 P1 N1 108.88(9)
O1 P1 C1 120.04(9)
O2 P1 C1 101.18(8)
N1 P1 C1 104.22(9)
C16 O2 P1 121.86(12)
C4 N1 P1 128.45(16)
C4 N1 H1N 115.2(15)
P1 N1 H1N 116.3(15)
C2 C1 C9 123.46(18)
C2 C1 P1 118.29(15)
C9 C1 P1 118.02(14)
C1 C2 C3 127.5(2)
C1 C2 H2 117.1(13)
C3 C2 H2 115.3(13)
C8 C3 C4 118.10(19)
C8 C3 C2 120.44(19)
C4 C3 C2 121.45(18)
N1 C4 C5 119.81(19)
N1 C4 C3 119.72(18)
C5 C4 C3 120.46(18)
C6 C5 C4 119.8(2)
C6 C5 H5 119.8(12)
C4 C5 H5 120.3(12)
C5 C6 C7 120.5(2)
C5 C6 H6 122.1(14)
C7 C6 H6 117.4(14)
C8 C7 C6 119.6(2)
C8 C7 H7 120.6(15)
C6 C7 H7 119.7(15)
C7 C8 C3 121.4(2)
C7 C8 H8 123.2(12)
C3 C8 H8 115.3(12)
C14 C9 C10 117.85(18)
C14 C9 C1 120.73(18)
C10 C9 C1 121.37(18)
C11 C10 C9 121.4(2)
C11 C10 H10 119.4(14)
C9 C10 H10 119.3(14)
C10 C11 C12 119.4(2)
C10 C11 H11 120.0(12)
C12 C11 H11 120.6(12)
C13 C12 C11 119.96(19)
C13 C12 C15 119.0(2)
C11 C12 C15 121.07(19)
C14 C13 C12 120.0(2)
C14 C13 H13 120.1(13)
C12 C13 H13 119.9(13)
C13 C14 C9 121.4(2)
C13 C14 H14 119.2(13)
C9 C14 H14 119.3(13)
N2 C15 C12 178.0(3)
C21 C16 C17 121.8(2)
C21 C16 O2 119.32(18)
C17 C16 O2 118.83(18)
C16 C17 C18 118.6(2)
C16 C17 H17 118.9(13)
C18 C17 H17 122.4(13)
C19 C18 C17 120.6(2)
C19 C18 H18 119.2(17)
C17 C18 H18 120.1(17)
C18 C19 C20 120.2(2)
C18 C19 H19 121.9(18)
C20 C19 H19 117.9(18)
C19 C20 C21 120.1(3)
C19 C20 H20 121.9(16)
C21 C20 H20 118.0(17)
C16 C21 C20 118.7(2)
C16 C21 H21 121.7(17)
C20 C21 H21 119.6(17)

loop_
_geom_bond_atom_site_label_1
_geom_bond_atom_site_label_2
_geom_bond_distance
P1 O1 1.4849(14)
P1 O2 1.6132(14)
P1 N1 1.6403(18)
P1 C1 1.778(2)
O2 C16 1.413(2)
N1 C4 1.393(2)
N1 H1N 0.85(3)
N2 C15 1.148(3)
C1 C2 1.362(3)
C1 C9 1.494(3)
C2 C3 1.446(3)
C2 H2 0.96(2)
C3 C8 1.411(3)
C3 C4 1.411(3)
C4 C5 1.396(3)
C5 C6 1.389(3)
C5 H5 1.00(2)
C6 C7 1.399(3)
C6 H6 0.95(2)
C7 C8 1.376(3)
C7 H7 1.00(3)
C8 H8 1.01(2)
C9 C14 1.403(3)
C9 C10 1.405(3)
C10 C11 1.392(3)
C10 H10 0.99(2)
C11 C12 1.402(3)
C11 H11 1.00(2)
C12 C13 1.394(3)
C12 C15 1.450(3)
C13 C14 1.383(3)
C13 H13 0.98(2)
C14 H14 0.97(2)
C16 C21 1.377(3)
C16 C17 1.380(3)
C17 C18 1.384(3)
C17 H17 0.98(2)
C18 C19 1.372(4)
C18 H18 0.97(3)
C19 C20 1.382(4)
C19 H19 0.93(3)
C20 C21 1.389(3)
C20 H20 0.96(3)
C21 H21 0.87(2)

loop_
_geom_hbond_atom_site_label_D
_geom_hbond_atom_site_label_H
_geom_hbond_atom_site_label_A
_geom_hbond_distance_DH
_geom_hbond_distance_HA
_geom_hbond_distance_DA
_geom_hbond_angle_DHA
_geom_hbond_site_symmetry_A
N1 H1N O1 0.85(3) 1.96(3) 2.809(2) 172(2) 5_575

loop_
_geom_torsion_atom_site_label_1
_geom_torsion_atom_site_label_2
_geom_torsion_atom_site_label_3
_geom_torsion_atom_site_label_4
_geom_torsion
O1 P1 O2 C16 -22.03(16)
N1 P1 O2 C16 100.76(15)
C1 P1 O2 C16 -149.84(14)
O1 P1 N1 C4 -137.61(18)
O2 P1 N1 C4 100.92(19)
C1 P1 N1 C4 -6.4(2)
O1 P1 C1 C2 132.15(16)
O2 P1 C1 C2 -107.06(17)
N1 P1 C1 C2 5.92(19)
O1 P1 C1 C9 -53.15(18)
O2 P1 C1 C9 67.64(15)
N1 P1 C1 C9 -179.38(14)
C9 C1 C2 C3 -176.72(18)
P1 C1 C2 C3 -2.3(3)
C1 C2 C3 C8 177.7(2)
C1 C2 C3 C4 -2.7(3)
P1 N1 C4 C5 -177.82(16)
P1 N1 C4 C3 2.6(3)
C8 C3 C4 N1 -177.57(19)
C2 C3 C4 N1 2.8(3)
C8 C3 C4 C5 2.9(3)
C2 C3 C4 C5 -176.79(19)
N1 C4 C5 C6 178.0(2)
C3 C4 C5 C6 -2.4(3)
C4 C5 C6 C7 0.2(3)
C5 C6 C7 C8 1.6(4)
C6 C7 C8 C3 -1.1(3)
C4 C3 C8 C7 -1.1(3)
C2 C3 C8 C7 178.6(2)
C2 C1 C9 C14 -166.4(2)
P1 C1 C9 C14 19.2(3)
C2 C1 C9 C10 16.2(3)
P1 C1 C9 C10 -158.16(16)
C14 C9 C10 C11 -0.4(3)
C1 C9 C10 C11 177.05(19)
C9 C10 C11 C12 -0.9(3)
C10 C11 C12 C13 1.1(3)
C10 C11 C12 C15 -177.3(2)
C11 C12 C13 C14 -0.1(3)
C15 C12 C13 C14 178.4(2)
C12 C13 C14 C9 -1.3(3)
C10 C9 C14 C13 1.5(3)
C1 C9 C14 C13 -176.0(2)
P1 O2 C16 C21 -81.5(2)
P1 O2 C16 C17 101.0(2)
C21 C16 C17 C18 -1.5(3)
O2 C16 C17 C18 175.88(19)
C16 C17 C18 C19 0.9(4)
C17 C18 C19 C20 0.1(4)
C18 C19 C20 C21 -0.5(4)
C17 C16 C21 C20 1.1(4)
O2 C16 C21 C20 -176.3(2)
C19 C20 C21 C16 -0.1(4)
